data_4086338
loop_
_publ_author_name
'Chakraborty, Sumit'
'Piszel, Paige E.'
'Brennessel, William W.'
'Jones, William D.'

_publ_contact_author_address
;
 'Department of Chemistry, University of Rochester, Rochester,  New York 14627'
;
_publ_contact_author_email jones@chem.rochester.edu
_publ_contact_author_name 'William D. Jones'
_publ_section_title
;
 A Single Nickel Catalyst for the Acceptorless Dehydrogenation of Alcohols
 and Hydrogenation of Carbonyl Compounds
;
_journal_issue 21
_journal_name_full Organometallics
_journal_page_first 5203
_journal_paper_doi 10.1021/acs.organomet.5b00824
_journal_volume 34
_journal_year 2015
_chemical_formula_moiety 'C24 H28 B N7 Ni O'
_chemical_formula_sum 'C24 H28 B N7 Ni O'
_chemical_formula_weight 500.05
_chemical_name_common jonsc07
_chemical_name_systematic
; 
 Tp'Ni(quinolinate)
;
_space_group_crystal_system triclinic
_space_group_IT_number 2
_space_group_name_Hall '-P 1'
_space_group_name_H-M_alt 'P -1'
_symmetry_space_group_name_Hall '-P 1'
_symmetry_space_group_name_H-M 'P -1'
_atom_sites_solution_hydrogens geom
_atom_sites_solution_primary direct
_atom_sites_solution_secondary difmap
_audit_creation_method SHELXL-2013
_cell_angle_alpha 81.029(4)
_cell_angle_beta 86.922(4)
_cell_angle_gamma 65.085(4)
_cell_formula_units_Z 2
_cell_length_a 7.6213(16)
_cell_length_b 8.0769(17)
_cell_length_c 21.418(5)
_cell_measurement_reflns_used 4058
_cell_measurement_temperature 100.0(5)
_cell_measurement_theta_max 31.07
_cell_measurement_theta_min 2.81
_cell_volume 1181.0(4)
_computing_cell_refinement 'SAINT (Bruker, 2013)'
_computing_data_collection 'APEX2 (Bruker, 2013)'
_computing_data_reduction 'SAINT (Bruker, 2013)'
_computing_molecular_graphics 'SHELXTL (Sheldrick, 2008)'
_computing_publication_material 'SHELXTL (Sheldrick, 2008)'
_computing_structure_refinement 'SHELXL-2013 (Sheldrick, 2013)'
_computing_structure_solution 'SIR2011 (Burla et al., 2012)'
_diffrn_ambient_temperature 100.0(5)
_diffrn_measured_fraction_theta_full 0.996
_diffrn_measured_fraction_theta_max 0.992
_diffrn_measurement_device_type 'Bruker SMART APEX II CCD platform'
_diffrn_measurement_method '\w scans'
_diffrn_radiation_type MoK\a
_diffrn_radiation_wavelength 0.71073
_diffrn_reflns_av_R_equivalents 0.0900
_diffrn_reflns_av_unetI/netI 0.0814
_diffrn_reflns_laue_measured_fraction_full 0.996
_diffrn_reflns_laue_measured_fraction_max 0.992
_diffrn_reflns_limit_h_max 11
_diffrn_reflns_limit_h_min -11
_diffrn_reflns_limit_k_max 11
_diffrn_reflns_limit_k_min -11
_diffrn_reflns_limit_l_max 31
_diffrn_reflns_limit_l_min -31
_diffrn_reflns_number 31435
_diffrn_reflns_point_group_measured_fraction_full 0.996
_diffrn_reflns_point_group_measured_fraction_max 0.992
_diffrn_reflns_theta_full 31.505
_diffrn_reflns_theta_max 31.595
_diffrn_reflns_theta_min 1.925
_diffrn_source 'fine-focus sealed tube'
_exptl_absorpt_coefficient_mu 0.853
_exptl_absorpt_correction_T_max 0.7462
_exptl_absorpt_correction_T_min 0.6409
_exptl_absorpt_correction_type multi-scan
_exptl_absorpt_process_details 'SADABS (Sheldrick, 2012)'
_exptl_crystal_colour 'pale green'
_exptl_crystal_density_diffrn 1.406
_exptl_crystal_description needle
_exptl_crystal_F_000 524
_exptl_crystal_size_max 0.24
_exptl_crystal_size_mid 0.18
_exptl_crystal_size_min 0.08
_refine_diff_density_max 0.664
_refine_diff_density_min -0.560
_refine_diff_density_rms 0.096
_refine_ls_extinction_coef .
_refine_ls_extinction_method none
_refine_ls_goodness_of_fit_ref 1.014
_refine_ls_hydrogen_treatment constr
_refine_ls_matrix_type full
_refine_ls_number_parameters 313
_refine_ls_number_reflns 7871
_refine_ls_number_restraints 0
_refine_ls_restrained_S_all 1.014
_refine_ls_R_factor_all 0.0958
_refine_ls_R_factor_gt 0.0565
_refine_ls_shift/su_max 0.000
_refine_ls_shift/su_mean 0.000
_refine_ls_structure_factor_coef Fsqd
_refine_ls_weighting_details 'w=1/[\s^2^(Fo^2^)+(0.0490P)^2^+0.7050P] where P=(Fo^2^+2Fc^2^)/3'
_refine_ls_weighting_scheme calc
_refine_ls_wR_factor_gt 0.1109
_refine_ls_wR_factor_ref 0.1264
_reflns_Friedel_coverage 0.000
_reflns_friedel_fraction_full .
_reflns_friedel_fraction_max .
_reflns_number_gt 5389
_reflns_number_total 7871
_reflns_threshold_expression 'I > 2\s(I)'
_cod_data_source_file om5b00824_si_002.cif
_cod_data_source_block 2a
_cod_database_code 4086338
_shelx_space_group_comment
; 
The symmetry employed for this shelxl refinement is uniquely defined 
by the following loop, which should always be used as a source of 
symmetry information in preference to the above space-group names. 
They are only intended as comments. 
;
_shelx_estimated_absorpt_t_min 0.821
_shelx_estimated_absorpt_t_max 0.935
_shelxl_version_number 2013-4

loop_
_space_group_symop_operation_xyz
'x, y, z'
'-x, -y, -z'

loop_
_atom_site_label
_atom_site_type_symbol
_atom_site_fract_x
_atom_site_fract_y
_atom_site_fract_z
_atom_site_U_iso_or_equiv
_atom_site_adp_type
_atom_site_occupancy
_atom_site_site_symmetry_order
_atom_site_calc_flag
_atom_site_refinement_flags_posn
_atom_site_refinement_flags_adp
_atom_site_refinement_flags_occupancy
_atom_site_disorder_assembly
_atom_site_disorder_group
Ni1 Ni 0.07247(4) 0.25996(4) 0.22654(2) 0.01696(9) Uani 1 1 d . . . . .
O1 O 0.1824(3) 0.0705(2) 0.16355(9) 0.0245(4) Uani 1 1 d . . . . .
N1 N 0.0653(3) 0.4891(3) 0.25469(10) 0.0181(4) Uani 1 1 d . . . . .
N2 N 0.0197(3) 0.5103(3) 0.31672(10) 0.0178(4) Uani 1 1 d . . . . .
N3 N 0.2312(3) 0.1032(3) 0.30581(10) 0.0181(4) Uani 1 1 d . . . . .
N4 N 0.1619(3) 0.1738(3) 0.36091(10) 0.0189(4) Uani 1 1 d . . . . .
N5 N -0.1720(3) 0.2855(3) 0.27288(10) 0.0203(4) Uani 1 1 d . . . . .
N6 N -0.1889(3) 0.3340(3) 0.33204(10) 0.0200(4) Uani 1 1 d . . . . .
N7 N -0.0365(3) 0.3543(3) 0.13593(10) 0.0195(4) Uani 1 1 d . . . . .
B1 B -0.0201(4) 0.3587(4) 0.35991(14) 0.0198(5) Uani 1 1 d . . . . .
H1 H -0.0509 0.3909 0.4036 0.024 Uiso 1 1 calc R U . . .
C1 C 0.0993(3) 0.6337(3) 0.22780(12) 0.0203(5) Uani 1 1 d . . . . .
C2 C 0.0760(4) 0.7496(3) 0.27244(13) 0.0220(5) Uani 1 1 d . . . . .
H2 H 0.0913 0.8618 0.2659 0.026 Uiso 1 1 calc R U . . .
C3 C 0.0264(3) 0.6689(3) 0.32783(12) 0.0209(5) Uani 1 1 d . . . . .
C4 C 0.3881(3) -0.0549(3) 0.32132(12) 0.0206(5) Uani 1 1 d . . . . .
C5 C 0.4195(4) -0.0861(4) 0.38625(13) 0.0232(5) Uani 1 1 d . . . . .
H5 H 0.5210 -0.1879 0.4096 0.028 Uiso 1 1 calc R U . . .
C6 C 0.2741(4) 0.0599(3) 0.41029(12) 0.0217(5) Uani 1 1 d . . . . .
C7 C -0.3324(4) 0.2664(3) 0.26093(13) 0.0237(5) Uani 1 1 d . . . . .
C8 C -0.4531(4) 0.3015(4) 0.31303(14) 0.0270(6) Uani 1 1 d . . . . .
H8 H -0.5759 0.2973 0.3173 0.032 Uiso 1 1 calc R U . . .
C9 C -0.3594(4) 0.3433(3) 0.35681(13) 0.0237(5) Uani 1 1 d . . . . .
C10 C 0.1583(4) 0.6537(4) 0.16049(13) 0.0281(6) Uani 1 1 d . . . . .
H10A H 0.1664 0.5481 0.1414 0.042 Uiso 1 1 calc R U . . .
H10B H 0.2850 0.6584 0.1586 0.042 Uiso 1 1 calc R U . . .
H10C H 0.0624 0.7679 0.1373 0.042 Uiso 1 1 calc R U . . .
C11 C -0.0148(4) 0.7349(4) 0.39050(14) 0.0293(6) Uani 1 1 d . . . . .
H11A H 0.0493 0.6310 0.4239 0.044 Uiso 1 1 calc R U . . .
H11B H -0.1548 0.7882 0.3973 0.044 Uiso 1 1 calc R U . . .
H11C H 0.0339 0.8291 0.3915 0.044 Uiso 1 1 calc R U . . .
C12 C 0.5038(4) -0.1704(3) 0.27264(13) 0.0244(5) Uani 1 1 d . . . . .
H12A H 0.4463 -0.1112 0.2307 0.037 Uiso 1 1 calc R U . . .
H12B H 0.5037 -0.2930 0.2819 0.037 Uiso 1 1 calc R U . . .
H12C H 0.6371 -0.1824 0.2735 0.037 Uiso 1 1 calc R U . . .
C13 C 0.2333(4) 0.0980(4) 0.47669(13) 0.0286(6) Uani 1 1 d . . . . .
H13A H 0.2324 0.2180 0.4799 0.043 Uiso 1 1 calc R U . . .
H13B H 0.3338 0.0013 0.5049 0.043 Uiso 1 1 calc R U . . .
H13C H 0.1068 0.0997 0.4889 0.043 Uiso 1 1 calc R U . . .
C14 C -0.3628(4) 0.2117(4) 0.19999(15) 0.0337(7) Uani 1 1 d . . . . .
H14A H -0.2498 0.1005 0.1918 0.051 Uiso 1 1 calc R U . . .
H14B H -0.3802 0.3123 0.1653 0.051 Uiso 1 1 calc R U . . .
H14C H -0.4783 0.1866 0.2030 0.051 Uiso 1 1 calc R U . . .
C15 C -0.4237(4) 0.3919(4) 0.42141(14) 0.0317(6) Uani 1 1 d . . . . .
H15A H -0.3180 0.3191 0.4519 0.048 Uiso 1 1 calc R U . . .
H15B H -0.5359 0.3649 0.4334 0.048 Uiso 1 1 calc R U . . .
H15C H -0.4594 0.5236 0.4212 0.048 Uiso 1 1 calc R U . . .
C16 C 0.0686(4) 0.1885(3) 0.11898(12) 0.0206(5) Uani 1 1 d . . . . .
C17 C 0.0489(4) 0.1496(3) 0.05778(12) 0.0228(5) Uani 1 1 d . . . . .
H17A H 0.1265 0.0320 0.0459 0.027 Uiso 1 1 calc R U . . .
C18 C -0.0838(4) 0.2849(4) 0.01671(13) 0.0236(5) Uani 1 1 d . . . . .
H18 H -0.0971 0.2618 -0.0245 0.028 Uiso 1 1 calc R U . . .
C19 C -0.3483(4) 0.6017(4) -0.00494(13) 0.0241(5) Uani 1 1 d . . . . .
H19 H -0.3664 0.5844 -0.0466 0.029 Uiso 1 1 calc R U . . .
C20 C -0.4636(4) 0.7643(4) 0.01622(13) 0.0254(5) Uani 1 1 d . . . . .
H20 H -0.5626 0.8583 -0.0106 0.031 Uiso 1 1 calc R U . . .
C21 C -0.4367(4) 0.7929(4) 0.07712(13) 0.0274(6) Uani 1 1 d . . . . .
H21 H -0.5178 0.9062 0.0913 0.033 Uiso 1 1 calc R U . . .
C22 C -0.2939(4) 0.6587(4) 0.11659(13) 0.0237(5) Uani 1 1 d . . . . .
H22 H -0.2759 0.6796 0.1577 0.028 Uiso 1 1 calc R U . . .
C23 C -0.1743(3) 0.4899(3) 0.09567(12) 0.0195(5) Uani 1 1 d . . . . .
C24 C -0.2026(4) 0.4598(3) 0.03456(12) 0.0203(5) Uani 1 1 d . . . . .

loop_
_atom_site_aniso_label
_atom_site_aniso_U_11
_atom_site_aniso_U_22
_atom_site_aniso_U_33
_atom_site_aniso_U_23
_atom_site_aniso_U_13
_atom_site_aniso_U_12
Ni1 0.01172(14) 0.01487(15) 0.02361(17) -0.00336(11) -0.00203(11) -0.00447(11)
O1 0.0210(9) 0.0197(9) 0.0285(10) -0.0049(7) -0.0057(7) -0.0032(7)
N1 0.0148(9) 0.0189(10) 0.0218(10) -0.0033(8) 0.0002(7) -0.0081(8)
N2 0.0139(9) 0.0194(10) 0.0210(10) -0.0039(8) -0.0001(7) -0.0073(8)
N3 0.0128(9) 0.0169(10) 0.0246(11) -0.0047(8) -0.0010(8) -0.0055(8)
N4 0.0128(9) 0.0198(10) 0.0228(11) -0.0012(8) -0.0011(8) -0.0062(8)
N5 0.0146(10) 0.0194(10) 0.0290(11) -0.0023(8) -0.0027(8) -0.0091(8)
N6 0.0127(9) 0.0198(10) 0.0266(11) -0.0010(8) 0.0002(8) -0.0067(8)
N7 0.0161(10) 0.0165(10) 0.0247(11) -0.0056(8) -0.0014(8) -0.0047(8)
B1 0.0134(12) 0.0214(13) 0.0250(14) -0.0060(11) 0.0027(10) -0.0070(10)
C1 0.0140(11) 0.0178(11) 0.0281(13) -0.0027(9) -0.0009(9) -0.0057(9)
C2 0.0165(11) 0.0183(12) 0.0334(14) -0.0052(10) 0.0007(10) -0.0091(10)
C3 0.0122(11) 0.0194(12) 0.0308(14) -0.0071(10) -0.0023(9) -0.0050(9)
C4 0.0132(11) 0.0170(11) 0.0306(14) -0.0022(10) -0.0026(9) -0.0054(9)
C5 0.0169(12) 0.0212(12) 0.0301(14) 0.0023(10) -0.0056(10) -0.0081(10)
C6 0.0186(12) 0.0229(12) 0.0240(13) 0.0013(10) -0.0040(9) -0.0102(10)
C7 0.0143(11) 0.0194(12) 0.0375(15) 0.0017(10) -0.0051(10) -0.0086(10)
C8 0.0149(12) 0.0233(13) 0.0421(16) 0.0010(11) -0.0006(10) -0.0091(10)
C9 0.0143(11) 0.0190(12) 0.0367(15) 0.0009(10) 0.0043(10) -0.0082(10)
C10 0.0328(15) 0.0268(14) 0.0284(14) -0.0043(11) 0.0046(11) -0.0166(12)
C11 0.0259(14) 0.0326(15) 0.0341(15) -0.0153(12) 0.0041(11) -0.0135(12)
C12 0.0151(11) 0.0190(12) 0.0348(15) -0.0027(10) -0.0020(10) -0.0032(10)
C13 0.0258(14) 0.0310(15) 0.0258(14) 0.0014(11) -0.0029(10) -0.0103(12)
C14 0.0259(14) 0.0381(17) 0.0431(18) -0.0017(13) -0.0080(12) -0.0196(13)
C15 0.0257(14) 0.0295(15) 0.0402(17) -0.0073(12) 0.0132(12) -0.0126(12)
C16 0.0166(11) 0.0196(12) 0.0256(13) -0.0050(9) 0.0007(9) -0.0072(9)
C17 0.0215(12) 0.0169(11) 0.0282(13) -0.0083(10) -0.0003(10) -0.0044(10)
C18 0.0234(13) 0.0239(13) 0.0258(13) -0.0064(10) -0.0001(10) -0.0111(10)
C19 0.0200(12) 0.0268(13) 0.0267(13) -0.0017(10) -0.0031(10) -0.0112(11)
C20 0.0184(12) 0.0222(13) 0.0312(14) 0.0021(10) -0.0031(10) -0.0058(10)
C21 0.0211(13) 0.0211(13) 0.0348(15) -0.0040(11) 0.0004(11) -0.0037(10)
C22 0.0201(12) 0.0216(12) 0.0276(13) -0.0056(10) -0.0018(10) -0.0060(10)
C23 0.0162(11) 0.0180(11) 0.0240(12) -0.0017(9) -0.0005(9) -0.0072(9)
C24 0.0156(11) 0.0215(12) 0.0248(13) -0.0025(9) -0.0010(9) -0.0088(9)

loop_
_atom_type_symbol
_atom_type_description
_atom_type_scat_dispersion_real
_atom_type_scat_dispersion_imag
_atom_type_scat_source
C C 0.0033 0.0016 'International Tables Vol C Tables 4.2.6.8 and 6.1.1.4'
H H 0.0000 0.0000 'International Tables Vol C Tables 4.2.6.8 and 6.1.1.4'
B B 0.0013 0.0007 'International Tables Vol C Tables 4.2.6.8 and 6.1.1.4'
N N 0.0061 0.0033 'International Tables Vol C Tables 4.2.6.8 and 6.1.1.4'
O O 0.0106 0.0060 'International Tables Vol C Tables 4.2.6.8 and 6.1.1.4'
Ni Ni 0.3393 1.1124 'International Tables Vol C Tables 4.2.6.8 and 6.1.1.4'

loop_
_geom_angle_atom_site_label_1
_geom_angle_atom_site_label_2
_geom_angle_atom_site_label_3
_geom_angle
_geom_angle_site_symmetry_1
_geom_angle_site_symmetry_3
N5 Ni1 N1 91.87(8) . .
N5 Ni1 N3 89.71(8) . .
N1 Ni1 N3 90.11(8) . .
N5 Ni1 N7 99.56(8) . .
N1 Ni1 N7 102.44(8) . .
N3 Ni1 N7 164.05(8) . .
N5 Ni1 O1 119.34(8) . .
N1 Ni1 O1 147.04(8) . .
N3 Ni1 O1 99.69(8) . .
N7 Ni1 O1 64.46(7) . .
N5 Ni1 C16 111.74(8) . .
N1 Ni1 C16 129.83(8) . .
N3 Ni1 C16 131.40(8) . .
N7 Ni1 C16 32.79(8) . .
O1 Ni1 C16 31.72(7) . .
C16 O1 Ni1 90.97(14) . .
C1 N1 N2 107.43(19) . .
C1 N1 Ni1 135.73(17) . .
N2 N1 Ni1 116.81(15) . .
C3 N2 N1 108.9(2) . .
C3 N2 B1 132.5(2) . .
N1 N2 B1 118.61(19) . .
C4 N3 N4 106.9(2) . .
C4 N3 Ni1 138.73(18) . .
N4 N3 Ni1 114.35(14) . .
C6 N4 N3 109.9(2) . .
C6 N4 B1 129.7(2) . .
N3 N4 B1 120.45(19) . .
C7 N5 N6 107.4(2) . .
C7 N5 Ni1 136.03(19) . .
N6 N5 Ni1 116.56(15) . .
C9 N6 N5 109.1(2) . .
C9 N6 B1 131.7(2) . .
N5 N6 B1 119.13(19) . .
C16 N7 C23 120.6(2) . .
C16 N7 Ni1 90.82(15) . .
C23 N7 Ni1 147.48(17) . .
N2 B1 N6 109.7(2) . .
N2 B1 N4 108.3(2) . .
N6 B1 N4 107.4(2) . .
N2 B1 H1 110.5 . .
N6 B1 H1 110.5 . .
N4 B1 H1 110.5 . .
N1 C1 C2 109.4(2) . .
N1 C1 C10 122.2(2) . .
C2 C1 C10 128.4(2) . .
C3 C2 C1 106.2(2) . .
C3 C2 H2 126.9 . .
C1 C2 H2 126.9 . .
N2 C3 C2 108.0(2) . .
N2 C3 C11 123.4(2) . .
C2 C3 C11 128.6(2) . .
N3 C4 C5 109.4(2) . .
N3 C4 C12 122.0(2) . .
C5 C4 C12 128.7(2) . .
C6 C5 C4 106.6(2) . .
C6 C5 H5 126.7 . .
C4 C5 H5 126.7 . .
N4 C6 C5 107.2(2) . .
N4 C6 C13 122.4(2) . .
C5 C6 C13 130.4(2) . .
N5 C7 C8 109.1(2) . .
N5 C7 C14 122.1(2) . .
C8 C7 C14 128.8(2) . .
C9 C8 C7 106.4(2) . .
C9 C8 H8 126.8 . .
C7 C8 H8 126.8 . .
N6 C9 C8 108.0(2) . .
N6 C9 C15 123.1(2) . .
C8 C9 C15 128.9(2) . .
C1 C10 H10A 109.5 . .
C1 C10 H10B 109.5 . .
H10A C10 H10B 109.5 . .
C1 C10 H10C 109.5 . .
H10A C10 H10C 109.5 . .
H10B C10 H10C 109.5 . .
C3 C11 H11A 109.5 . .
C3 C11 H11B 109.5 . .
H11A C11 H11B 109.5 . .
C3 C11 H11C 109.5 . .
H11A C11 H11C 109.5 . .
H11B C11 H11C 109.5 . .
C4 C12 H12A 109.5 . .
C4 C12 H12B 109.5 . .
H12A C12 H12B 109.5 . .
C4 C12 H12C 109.5 . .
H12A C12 H12C 109.5 . .
H12B C12 H12C 109.5 . .
C6 C13 H13A 109.5 . .
C6 C13 H13B 109.5 . .
H13A C13 H13B 109.5 . .
C6 C13 H13C 109.5 . .
H13A C13 H13C 109.5 . .
H13B C13 H13C 109.5 . .
C7 C14 H14A 109.5 . .
C7 C14 H14B 109.5 . .
H14A C14 H14B 109.5 . .
C7 C14 H14C 109.5 . .
H14A C14 H14C 109.5 . .
H14B C14 H14C 109.5 . .
C9 C15 H15A 109.5 . .
C9 C15 H15B 109.5 . .
H15A C15 H15B 109.5 . .
C9 C15 H15C 109.5 . .
H15A C15 H15C 109.5 . .
H15B C15 H15C 109.5 . .
O1 C16 N7 113.6(2) . .
O1 C16 C17 124.9(2) . .
N7 C16 C17 121.5(2) . .
O1 C16 Ni1 57.31(12) . .
N7 C16 Ni1 56.39(13) . .
C17 C16 Ni1 174.86(19) . .
C18 C17 C16 118.5(2) . .
C18 C17 H17A 120.8 . .
C16 C17 H17A 120.8 . .
C17 C18 C24 121.1(2) . .
C17 C18 H18 119.5 . .
C24 C18 H18 119.5 . .
C20 C19 C24 120.5(3) . .
C20 C19 H19 119.7 . .
C24 C19 H19 119.7 . .
C19 C20 C21 120.4(2) . .
C19 C20 H20 119.8 . .
C21 C20 H20 119.8 . .
C22 C21 C20 120.7(2) . .
C22 C21 H21 119.6 . .
C20 C21 H21 119.6 . .
C21 C22 C23 119.7(2) . .
C21 C22 H22 120.2 . .
C23 C22 H22 120.2 . .
N7 C23 C22 119.5(2) . .
N7 C23 C24 120.7(2) . .
C22 C23 C24 119.8(2) . .
C19 C24 C23 118.9(2) . .
C19 C24 C18 123.5(2) . .
C23 C24 C18 117.6(2) . .

loop_
_geom_bond_atom_site_label_1
_geom_bond_atom_site_label_2
_geom_bond_distance
_geom_bond_site_symmetry_2
Ni1 N5 2.010(2) .
Ni1 N1 2.012(2) .
Ni1 N3 2.052(2) .
Ni1 N7 2.053(2) .
Ni1 O1 2.0751(18) .
Ni1 C16 2.465(3) .
O1 C16 1.296(3) .
N1 C1 1.339(3) .
N1 N2 1.374(3) .
N2 C3 1.361(3) .
N2 B1 1.542(4) .
N3 C4 1.340(3) .
N3 N4 1.373(3) .
N4 C6 1.351(3) .
N4 B1 1.550(3) .
N5 C7 1.338(3) .
N5 N6 1.367(3) .
N6 C9 1.353(3) .
N6 B1 1.545(3) .
N7 C16 1.335(3) .
N7 C23 1.371(3) .
B1 H1 1.0000 .
C1 C2 1.394(4) .
C1 C10 1.492(4) .
C2 C3 1.376(4) .
C2 H2 0.9500 .
C3 C11 1.491(4) .
C4 C5 1.389(4) .
C4 C12 1.499(4) .
C5 C6 1.382(4) .
C5 H5 0.9500 .
C6 C13 1.491(4) .
C7 C8 1.393(4) .
C7 C14 1.500(4) .
C8 C9 1.370(4) .
C8 H8 0.9500 .
C9 C15 1.498(4) .
C10 H10A 0.9800 .
C10 H10B 0.9800 .
C10 H10C 0.9800 .
C11 H11A 0.9800 .
C11 H11B 0.9800 .
C11 H11C 0.9800 .
C12 H12A 0.9800 .
C12 H12B 0.9800 .
C12 H12C 0.9800 .
C13 H13A 0.9800 .
C13 H13B 0.9800 .
C13 H13C 0.9800 .
C14 H14A 0.9800 .
C14 H14B 0.9800 .
C14 H14C 0.9800 .
C15 H15A 0.9800 .
C15 H15B 0.9800 .
C15 H15C 0.9800 .
C16 C17 1.424(4) .
C17 C18 1.362(4) .
C17 H17A 0.9500 .
C18 C24 1.420(3) .
C18 H18 0.9500 .
C19 C20 1.368(4) .
C19 C24 1.410(4) .
C19 H19 0.9500 .
C20 C21 1.400(4) .
C20 H20 0.9500 .
C21 C22 1.376(4) .
C21 H21 0.9500 .
C22 C23 1.411(3) .
C22 H22 0.9500 .
C23 C24 1.412(4) .

loop_
_geom_torsion_atom_site_label_1
_geom_torsion_atom_site_label_2
_geom_torsion_atom_site_label_3
_geom_torsion_atom_site_label_4
_geom_torsion
_geom_torsion_site_symmetry_1
_geom_torsion_site_symmetry_2
_geom_torsion_site_symmetry_3
_geom_torsion_site_symmetry_4
C1 N1 N2 C3 -0.2(2) . . . .
Ni1 N1 N2 C3 178.45(15) . . . .
C1 N1 N2 B1 -178.0(2) . . . .
Ni1 N1 N2 B1 0.6(3) . . . .
C4 N3 N4 C6 -0.4(3) . . . .
Ni1 N3 N4 C6 179.11(16) . . . .
C4 N3 N4 B1 179.7(2) . . . .
Ni1 N3 N4 B1 -0.8(3) . . . .
C7 N5 N6 C9 0.5(3) . . . .
Ni1 N5 N6 C9 -179.34(16) . . . .
C7 N5 N6 B1 177.7(2) . . . .
Ni1 N5 N6 B1 -2.1(3) . . . .
C3 N2 B1 N6 124.6(3) . . . .
N1 N2 B1 N6 -58.2(3) . . . .
C3 N2 B1 N4 -118.5(3) . . . .
N1 N2 B1 N4 58.7(3) . . . .
C9 N6 B1 N2 -124.1(3) . . . .
N5 N6 B1 N2 59.4(3) . . . .
C9 N6 B1 N4 118.4(3) . . . .
N5 N6 B1 N4 -58.1(3) . . . .
C6 N4 B1 N2 121.5(3) . . . .
N3 N4 B1 N2 -58.6(3) . . . .
C6 N4 B1 N6 -120.2(3) . . . .
N3 N4 B1 N6 59.8(3) . . . .
N2 N1 C1 C2 0.1(3) . . . .
Ni1 N1 C1 C2 -178.17(18) . . . .
N2 N1 C1 C10 178.4(2) . . . .
Ni1 N1 C1 C10 0.1(4) . . . .
N1 C1 C2 C3 0.1(3) . . . .
C10 C1 C2 C3 -178.1(2) . . . .
N1 N2 C3 C2 0.2(3) . . . .
B1 N2 C3 C2 177.6(2) . . . .
N1 N2 C3 C11 -179.8(2) . . . .
B1 N2 C3 C11 -2.4(4) . . . .
C1 C2 C3 N2 -0.2(3) . . . .
C1 C2 C3 C11 179.9(2) . . . .
N4 N3 C4 C5 0.1(3) . . . .
Ni1 N3 C4 C5 -179.21(19) . . . .
N4 N3 C4 C12 -179.4(2) . . . .
Ni1 N3 C4 C12 1.3(4) . . . .
N3 C4 C5 C6 0.2(3) . . . .
C12 C4 C5 C6 179.7(2) . . . .
N3 N4 C6 C5 0.5(3) . . . .
B1 N4 C6 C5 -179.5(2) . . . .
N3 N4 C6 C13 -178.9(2) . . . .
B1 N4 C6 C13 1.0(4) . . . .
C4 C5 C6 N4 -0.4(3) . . . .
C4 C5 C6 C13 178.9(3) . . . .
N6 N5 C7 C8 -0.4(3) . . . .
Ni1 N5 C7 C8 179.34(19) . . . .
N6 N5 C7 C14 -179.4(2) . . . .
Ni1 N5 C7 C14 0.4(4) . . . .
N5 C7 C8 C9 0.2(3) . . . .
C14 C7 C8 C9 179.1(3) . . . .
N5 N6 C9 C8 -0.3(3) . . . .
B1 N6 C9 C8 -177.1(2) . . . .
N5 N6 C9 C15 179.7(2) . . . .
B1 N6 C9 C15 2.9(4) . . . .
C7 C8 C9 N6 0.1(3) . . . .
C7 C8 C9 C15 -179.9(3) . . . .
Ni1 O1 C16 N7 3.8(2) . . . .
Ni1 O1 C16 C17 -174.4(2) . . . .
C23 N7 C16 O1 -175.1(2) . . . .
Ni1 N7 C16 O1 -3.8(2) . . . .
C23 N7 C16 C17 3.2(4) . . . .
Ni1 N7 C16 C17 174.5(2) . . . .
C23 N7 C16 Ni1 -171.2(3) . . . .
O1 C16 C17 C18 176.7(3) . . . .
N7 C16 C17 C18 -1.4(4) . . . .
C16 C17 C18 C24 -1.1(4) . . . .
C24 C19 C20 C21 1.0(4) . . . .
C19 C20 C21 C22 0.1(4) . . . .
C20 C21 C22 C23 -0.5(4) . . . .
C16 N7 C23 C22 175.0(2) . . . .
Ni1 N7 C23 C22 11.5(5) . . . .
C16 N7 C23 C24 -2.6(4) . . . .
Ni1 N7 C23 C24 -166.1(2) . . . .
C21 C22 C23 N7 -177.8(2) . . . .
C21 C22 C23 C24 -0.2(4) . . . .
C20 C19 C24 C23 -1.7(4) . . . .
C20 C19 C24 C18 177.0(3) . . . .
N7 C23 C24 C19 178.9(2) . . . .
C22 C23 C24 C19 1.3(4) . . . .
N7 C23 C24 C18 0.1(4) . . . .
C22 C23 C24 C18 -177.5(2) . . . .
C17 C18 C24 C19 -177.0(3) . . . .
C17 C18 C24 C23 1.7(4) . . . .
